data_4022466
loop_
_publ_author_name
'Jan K. Eberhardt'
'Roland Fr\"ohlich'
'Ernst-Ulrich W\"urthwein'

_publ_section_title
;
 N-Acylamidine Palladium(II) Complexes. Synthesis, Structures,
 and Catalytic Activity for Suzuki-Miyaura Cross-Coupling
 Reactions: Experiments and DFT Calculations
;
_journal_name_full 'Journal of Organic Chemistry'
_journal_page_first 6690
_journal_page_last 6694
_journal_paper_doi 10.1021/jo034455t
_journal_volume 68
_journal_year 2003
_chemical_formula_sum 'C30 H44 Cl2 N4 O2 Pd'
_chemical_formula_weight 669.99
_chemical_name_systematic
; 
 ? 
;
_space_group_IT_number 14
_symmetry_cell_setting monoclinic
_symmetry_space_group_name_Hall '-P 2yn'
_symmetry_space_group_name_H-M 'P 1 21/n 1'
_atom_sites_solution_hydrogens 'at N6 from difmap, others geom'
_atom_sites_solution_primary direct
_atom_sites_solution_secondary difmap
_audit_creation_method SHELXL-97
_cell_angle_alpha 90.00
_cell_angle_beta 108.890(10)
_cell_angle_gamma 90.00
_cell_formula_units_Z 2
_cell_length_a 10.603(1)
_cell_length_b 15.207(1)
_cell_length_c 10.839(1)
_cell_measurement_temperature 198(2)
_cell_volume 1653.6(2)
_computing_cell_refinement 'Collect (Nonius B.V., 1998)'
_computing_data_collection 'Collect (Nonius B.V., 1998)'
_computing_data_reduction 'Denzo-SMN (Otwinowski & Minor, 1997)'
_computing_molecular_graphics 'Diamond (Brandenburg, 1997)'
_computing_publication_material 'SHELXL-97 (Sheldrick, 1997)'
_computing_structure_refinement 'SHELXL-97 (Sheldrick, 1997)'
_computing_structure_solution 'SHELXS-97 (Sheldrick, 1990)'
_diffrn_ambient_temperature 198(2)
_diffrn_measured_fraction_theta_full 0.958
_diffrn_measured_fraction_theta_max 0.958
_diffrn_measurement_device_type 'Nonius KappaCCD'
_diffrn_measurement_method '\w and \f scans'
_diffrn_radiation_monochromator graphite
_diffrn_radiation_source 'rotating anode Nonius FR591'
_diffrn_radiation_type MoK\a
_diffrn_radiation_wavelength 0.71073
_diffrn_reflns_av_R_equivalents 0.0128
_diffrn_reflns_av_sigmaI/netI 0.0221
_diffrn_reflns_limit_h_max 14
_diffrn_reflns_limit_h_min -14
_diffrn_reflns_limit_k_max 20
_diffrn_reflns_limit_k_min -18
_diffrn_reflns_limit_l_max 14
_diffrn_reflns_limit_l_min -14
_diffrn_reflns_number 7334
_diffrn_reflns_theta_full 28.69
_diffrn_reflns_theta_max 28.69
_diffrn_reflns_theta_min 2.69
_exptl_absorpt_coefficient_mu 0.754
_exptl_absorpt_correction_T_max 0.7783
_exptl_absorpt_correction_T_min 0.6018
_exptl_absorpt_correction_type empirical
_exptl_absorpt_process_details 'SORTAV (Blessing, 1995 & 1997)'
_exptl_crystal_colour yellow
_exptl_crystal_density_diffrn 1.346
_exptl_crystal_density_method 'not measured'
_exptl_crystal_description block
_exptl_crystal_F_000 696
_exptl_crystal_size_max 0.75
_exptl_crystal_size_mid 0.60
_exptl_crystal_size_min 0.35
_refine_diff_density_max 0.728
_refine_diff_density_min -0.671
_refine_diff_density_rms 0.059
_refine_ls_extinction_method none
_refine_ls_goodness_of_fit_ref 1.032
_refine_ls_hydrogen_treatment 'refined as riding atoms'
_refine_ls_matrix_type full
_refine_ls_number_parameters 216
_refine_ls_number_reflns 4101
_refine_ls_number_restraints 66
_refine_ls_restrained_S_all 1.252
_refine_ls_R_factor_all 0.0307
_refine_ls_R_factor_gt 0.0271
_refine_ls_shift/su_max 0.002
_refine_ls_shift/su_mean 0.000
_refine_ls_structure_factor_coef Fsqd
_refine_ls_weighting_details 'calc w=1/[\s^2^(Fo^2^)+(0.0254P)^2^+1.5426P] where P=(Fo^2^+2Fc^2^)/3'
_refine_ls_weighting_scheme calc
_refine_ls_wR_factor_gt 0.0662
_refine_ls_wR_factor_ref 0.0682
_reflns_number_gt 3733
_reflns_number_total 4101
_reflns_threshold_expression >2sigma(I)
_cod_data_source_file jo034455tsi20030709_093333.cif
_cod_data_source_block wue1972
_cod_original_sg_symbol_H-M 'P 21/n'
_cod_database_code 4022466

loop_
_symmetry_equiv_pos_as_xyz
'x, y, z'
'-x+1/2, y+1/2, -z+1/2'
'-x, -y, -z'
'x-1/2, -y-1/2, z-1/2'

loop_
_atom_site_label
_atom_site_type_symbol
_atom_site_fract_x
_atom_site_fract_y
_atom_site_fract_z
_atom_site_U_iso_or_equiv
_atom_site_adp_type
_atom_site_occupancy
_atom_site_symmetry_multiplicity
_atom_site_calc_flag
_atom_site_refinement_flags
_atom_site_disorder_assembly
_atom_site_disorder_group
Pd Pd 0.5000 0.0000 0.0000 0.01889(7) Uani 1 2 d S . .
Cl Cl 0.30951(5) 0.01336(4) -0.17730(5) 0.03017(12) Uani 1 1 d . . .
C1 C 0.5248(4) 0.1771(2) -0.2889(3) 0.0613(9) Uani 1 1 d . . .
H1A H 0.5905 0.1771 -0.3350 0.092 Uiso 1 1 calc R . .
H1B H 0.4687 0.2296 -0.3130 0.092 Uiso 1 1 calc R . .
H1C H 0.4689 0.1244 -0.3130 0.092 Uiso 1 1 calc R . .
C2 C 0.5961(3) 0.17711(16) -0.1434(3) 0.0391(6) Uani 1 1 d . . .
H2A H 0.5292 0.1753 -0.0975 0.047 Uiso 1 1 calc R . .
H2B H 0.6469 0.2326 -0.1188 0.047 Uiso 1 1 calc R . .
C3 C 0.6913(2) 0.09979(14) -0.0983(2) 0.0283(4) Uani 1 1 d . . .
H3A H 0.7536 0.0981 -0.1494 0.034 Uiso 1 1 calc R . .
H3B H 0.7444 0.1077 -0.0053 0.034 Uiso 1 1 calc R . .
N4 N 0.61772(17) 0.01580(11) -0.11471(17) 0.0225(3) Uani 1 1 d . . .
C5 C 0.62884(19) -0.04418(13) -0.19452(19) 0.0219(4) Uani 1 1 d . . .
C51 C 0.7332(2) -0.04595(13) -0.2590(2) 0.0227(4) Uani 1 1 d . . .
C52 C 0.6975(2) -0.04934(17) -0.3940(2) 0.0349(5) Uani 1 1 d . . .
H52 H 0.6061 -0.0483 -0.4459 0.042 Uiso 1 1 calc R . .
C53 C 0.7958(3) -0.0542(2) -0.4529(3) 0.0456(6) Uani 1 1 d . . .
H53 H 0.7716 -0.0550 -0.5452 0.055 Uiso 1 1 calc R . .
C54 C 0.9282(3) -0.05797(18) -0.3777(3) 0.0438(6) Uani 1 1 d . . .
H54 H 0.9950 -0.0626 -0.4184 0.053 Uiso 1 1 calc R . .
C55 C 0.9642(2) -0.05505(18) -0.2436(3) 0.0398(6) Uani 1 1 d . . .
H55 H 1.0556 -0.0578 -0.1920 0.048 Uiso 1 1 calc R . .
C56 C 0.8668(2) -0.04807(16) -0.1840(2) 0.0299(5) Uani 1 1 d . . .
H56 H 0.8917 -0.0447 -0.0917 0.036 Uiso 1 1 calc R . .
N6 N 0.53453(19) -0.11091(12) -0.2257(2) 0.0289(4) Uani 1 1 d . . .
H6 H 0.466(3) -0.0981(18) -0.216(3) 0.035 Uiso 1 1 d . . .
C7 C 0.5521(3) -0.19629(15) -0.2618(3) 0.0366(5) Uani 1 1 d . A .
C71 C 0.4260(3) -0.25268(16) -0.2993(3) 0.0480(7) Uani 1 1 d D . .
C72A C 0.4193(10) -0.3155(5) -0.4102(6) 0.0337(18) Uani 0.403(10) 1 d PDU A 1
H72A H 0.3493 -0.3592 -0.4178 0.051 Uiso 0.403(10) 1 calc PR A 1
H72B H 0.5053 -0.3454 -0.3924 0.051 Uiso 0.403(10) 1 calc PR A 1
H72C H 0.3991 -0.2825 -0.4919 0.051 Uiso 0.403(10) 1 calc PR A 1
C73A C 0.4571(11) -0.3120(6) -0.1751(6) 0.075(3) Uani 0.403(10) 1 d PDU A 1
H73A H 0.4715 -0.2748 -0.0979 0.113 Uiso 0.403(10) 1 calc PR A 1
H73B H 0.5374 -0.3467 -0.1659 0.113 Uiso 0.403(10) 1 calc PR A 1
H73C H 0.3817 -0.3515 -0.1839 0.113 Uiso 0.403(10) 1 calc PR A 1
C74A C 0.2932(6) -0.2100(6) -0.3151(13) 0.081(3) Uani 0.403(10) 1 d PDU A 1
H74A H 0.2234 -0.2551 -0.3357 0.121 Uiso 0.403(10) 1 calc PR A 1
H74B H 0.2732 -0.1669 -0.3860 0.121 Uiso 0.403(10) 1 calc PR A 1
H74C H 0.2967 -0.1803 -0.2338 0.121 Uiso 0.403(10) 1 calc PR A 1
C72B C 0.4504(9) -0.3317(4) -0.3729(8) 0.061(2) Uani 0.597(10) 1 d PDU A 2
H72D H 0.3675 -0.3653 -0.4076 0.092 Uiso 0.597(10) 1 calc PR A 2
H72E H 0.5191 -0.3690 -0.3138 0.092 Uiso 0.597(10) 1 calc PR A 2
H72F H 0.4803 -0.3121 -0.4449 0.092 Uiso 0.597(10) 1 calc PR A 2
C73B C 0.3847(7) -0.2734(5) -0.1834(5) 0.064(2) Uani 0.597(10) 1 d PDU A 2
H73D H 0.3746 -0.2187 -0.1398 0.096 Uiso 0.597(10) 1 calc PR A 2
H73E H 0.4528 -0.3102 -0.1226 0.096 Uiso 0.597(10) 1 calc PR A 2
H73F H 0.2995 -0.3050 -0.2115 0.096 Uiso 0.597(10) 1 calc PR A 2
C74B C 0.3089(5) -0.1998(4) -0.3967(6) 0.067(2) Uani 0.597(10) 1 d PDU A 2
H74D H 0.2299 -0.2374 -0.4276 0.100 Uiso 0.597(10) 1 calc PR A 2
H74E H 0.3353 -0.1805 -0.4711 0.100 Uiso 0.597(10) 1 calc PR A 2
H74F H 0.2884 -0.1483 -0.3523 0.100 Uiso 0.597(10) 1 calc PR A 2
O8 O 0.6596(2) -0.22374(13) -0.2591(3) 0.0598(6) Uani 1 1 d . . .

loop_
_atom_site_aniso_label
_atom_site_aniso_U_11
_atom_site_aniso_U_22
_atom_site_aniso_U_33
_atom_site_aniso_U_23
_atom_site_aniso_U_13
_atom_site_aniso_U_12
Pd 0.01527(11) 0.01991(11) 0.02416(12) -0.00211(7) 0.01010(8) -0.00193(7)
Cl 0.0187(2) 0.0409(3) 0.0302(3) 0.0008(2) 0.00698(19) 0.0031(2)
C1 0.063(2) 0.0566(19) 0.0598(19) 0.0250(16) 0.0138(16) -0.0028(16)
C2 0.0462(14) 0.0253(11) 0.0547(15) -0.0012(10) 0.0285(12) -0.0060(10)
C3 0.0275(10) 0.0263(10) 0.0349(11) -0.0059(8) 0.0153(9) -0.0108(8)
N4 0.0194(8) 0.0245(8) 0.0273(8) -0.0020(6) 0.0128(7) -0.0051(6)
C5 0.0179(9) 0.0246(9) 0.0252(9) -0.0008(7) 0.0098(7) -0.0018(7)
C51 0.0202(9) 0.0245(9) 0.0263(9) -0.0007(7) 0.0115(8) -0.0009(7)
C52 0.0311(12) 0.0472(14) 0.0267(11) -0.0008(9) 0.0098(9) 0.0038(10)
C53 0.0544(17) 0.0597(17) 0.0313(12) 0.0012(12) 0.0259(12) 0.0043(13)
C54 0.0445(15) 0.0463(14) 0.0566(16) 0.0010(12) 0.0383(13) -0.0004(12)
C55 0.0222(11) 0.0462(14) 0.0556(15) 0.0038(12) 0.0189(11) -0.0004(10)
C56 0.0218(10) 0.0387(12) 0.0300(11) 0.0027(9) 0.0095(8) -0.0020(8)
N6 0.0214(8) 0.0277(9) 0.0434(11) -0.0110(8) 0.0185(8) -0.0062(7)
C7 0.0361(12) 0.0271(11) 0.0551(15) -0.0093(10) 0.0266(11) -0.0073(9)
C71 0.0478(15) 0.0407(14) 0.0695(19) -0.0295(13) 0.0382(14) -0.0242(12)
C72A 0.041(4) 0.036(3) 0.025(3) -0.001(2) 0.012(3) -0.006(3)
C73A 0.084(5) 0.089(5) 0.063(4) -0.019(4) 0.037(4) -0.046(4)
C74A 0.055(4) 0.075(5) 0.121(6) -0.033(5) 0.040(4) -0.021(4)
C72B 0.063(4) 0.050(3) 0.080(4) -0.024(3) 0.036(3) -0.016(3)
C73B 0.067(4) 0.077(4) 0.065(3) -0.018(3) 0.044(3) -0.038(3)
C74B 0.054(3) 0.071(3) 0.068(4) -0.019(3) 0.008(3) -0.027(3)
O8 0.0443(11) 0.0306(9) 0.118(2) -0.0110(11) 0.0454(13) -0.0003(8)

loop_
_atom_type_symbol
_atom_type_description
_atom_type_scat_dispersion_real
_atom_type_scat_dispersion_imag
_atom_type_scat_source
C C 0.0033 0.0016 'International Tables Vol C Tables 4.2.6.8 and 6.1.1.4'
H H 0.0000 0.0000 'International Tables Vol C Tables 4.2.6.8 and 6.1.1.4'
N N 0.0061 0.0033 'International Tables Vol C Tables 4.2.6.8 and 6.1.1.4'
O O 0.0106 0.0060 'International Tables Vol C Tables 4.2.6.8 and 6.1.1.4'
Cl Cl 0.1484 0.1585 'International Tables Vol C Tables 4.2.6.8 and 6.1.1.4'
Pd Pd -0.9988 1.0072 'International Tables Vol C Tables 4.2.6.8 and 6.1.1.4'

loop_
_geom_angle_atom_site_label_1
_geom_angle_atom_site_label_2
_geom_angle_atom_site_label_3
_geom_angle
_geom_angle_site_symmetry_1
_geom_angle_site_symmetry_3
N4 Pd N4 180.00(7) 3_655 .
N4 Pd Cl 91.45(5) 3_655 3_655
N4 Pd Cl 88.55(5) . 3_655
N4 Pd Cl 88.55(5) 3_655 .
N4 Pd Cl 91.45(5) . .
Cl Pd Cl 180.00(4) 3_655 .
C1 C2 C3 113.0(2) . .
N4 C3 C2 111.09(18) . .
C5 N4 C3 122.26(17) . .
C5 N4 Pd 122.17(14) . .
C3 N4 Pd 115.56(13) . .
N4 C5 N6 117.79(18) . .
N4 C5 C51 124.86(18) . .
N6 C5 C51 117.32(17) . .
C56 C51 C52 119.68(19) . .
C56 C51 C5 119.92(18) . .
C52 C51 C5 120.33(19) . .
C51 C52 C53 119.8(2) . .
C54 C53 C52 120.2(2) . .
C53 C54 C55 120.2(2) . .
C54 C55 C56 120.0(2) . .
C51 C56 C55 120.1(2) . .
C7 N6 C5 127.04(19) . .
O8 C7 N6 122.0(2) . .
O8 C7 C71 123.4(2) . .
N6 C7 C71 114.5(2) . .
C73B C71 C74A 70.7(5) . .
C73B C71 C72B 115.1(4) . .
C74A C71 C72B 126.5(5) . .
C73B C71 C72A 125.6(5) . .
C74A C71 C72A 112.2(4) . .
C72B C71 C72A 18.9(4) . .
C73B C71 C7 111.4(3) . .
C74A C71 C7 119.5(4) . .
C72B C71 C7 107.6(4) . .
C72A C71 C7 112.1(4) . .
C73B C71 C73A 36.0(4) . .
C74A C71 C73A 105.9(4) . .
C72B C71 C73A 88.3(5) . .
C72A C71 C73A 105.1(4) . .
C7 C71 C73A 99.9(4) . .
C73B C71 C74B 107.0(3) . .
C74A C71 C74B 36.5(4) . .
C72B C71 C74B 106.6(4) . .
C72A C71 C74B 88.0(4) . .
C7 C71 C74B 109.0(3) . .
C73A C71 C74B 140.9(4) . .

loop_
_geom_bond_atom_site_label_1
_geom_bond_atom_site_label_2
_geom_bond_distance
_geom_bond_site_symmetry_2
Pd N4 2.0412(17) 3_655
Pd N4 2.0412(17) .
Pd Cl 2.3023(6) 3_655
Pd Cl 2.3023(6) .
C1 C2 1.513(4) .
C2 C3 1.523(3) .
C3 N4 1.477(2) .
N4 C5 1.288(3) .
C5 N6 1.387(3) .
C5 C51 1.488(3) .
C51 C56 1.387(3) .
C51 C52 1.389(3) .
C52 C53 1.389(3) .
C53 C54 1.378(4) .
C54 C55 1.379(4) .
C55 C56 1.388(3) .
N6 C7 1.386(3) .
C7 O8 1.205(3) .
C7 C71 1.528(3) .
C71 C73B 1.492(4) .
C71 C74A 1.509(5) .
C71 C72B 1.510(4) .
C71 C72A 1.520(4) .
C71 C73A 1.563(5) .
C71 C74B 1.567(4) .

loop_
_geom_torsion_atom_site_label_1
_geom_torsion_atom_site_label_2
_geom_torsion_atom_site_label_3
_geom_torsion_atom_site_label_4
_geom_torsion
_geom_torsion_site_symmetry_1
C1 C2 C3 N4 -67.2(3) .
C2 C3 N4 C5 115.1(2) .
C2 C3 N4 Pd -66.1(2) .
N4 Pd N4 C5 -132(100) 3_655
Cl Pd N4 C5 108.27(17) 3_655
Cl Pd N4 C5 -71.73(17) .
N4 Pd N4 C3 49(100) 3_655
Cl Pd N4 C3 -70.59(14) 3_655
Cl Pd N4 C3 109.41(14) .
C3 N4 C5 N6 -165.35(19) .
Pd N4 C5 N6 15.9(3) .
C3 N4 C5 C51 12.8(3) .
Pd N4 C5 C51 -166.00(15) .
N4 C5 C51 C56 59.2(3) .
N6 C5 C51 C56 -122.7(2) .
N4 C5 C51 C52 -123.6(2) .
N6 C5 C51 C52 54.5(3) .
C56 C51 C52 C53 -0.4(4) .
C5 C51 C52 C53 -177.6(2) .
C51 C52 C53 C54 1.6(4) .
C52 C53 C54 C55 -1.3(4) .
C53 C54 C55 C56 -0.2(4) .
C52 C51 C56 C55 -1.1(3) .
C5 C51 C56 C55 176.1(2) .
C54 C55 C56 C51 1.4(4) .
N4 C5 N6 C7 -151.7(2) .
C51 C5 N6 C7 30.1(3) .
C5 N6 C7 O8 6.4(4) .
C5 N6 C7 C71 -176.0(2) .
O8 C7 C71 C73B 107.9(5) .
N6 C7 C71 C73B -69.7(4) .
O8 C7 C71 C74A -172.9(6) .
N6 C7 C71 C74A 9.5(7) .
O8 C7 C71 C72B -19.1(5) .
N6 C7 C71 C72B 163.3(4) .
O8 C7 C71 C72A -38.6(5) .
N6 C7 C71 C72A 143.8(4) .
O8 C7 C71 C73A 72.3(5) .
N6 C7 C71 C73A -105.3(5) .
O8 C7 C71 C74B -134.4(4) .
N6 C7 C71 C74B 48.0(4) .
